data_7220168
loop_
_publ_author_name
'Zeng, Guang'
'Xing, Shanghua'
'Han, Xu'
'Xin, Bingjing'
'Yang, Yulin'
'Wang, Xiuru'
'Li, Guanghua'
'Shi, Zhan'
'Feng, Shouhua'

_publ_section_title
;
 Reversible photoluminescence switching behavior and luminescence
 thermochromism of copper (&#x0406;) halide cluster coordination polymers
;
_journal_name_full 'RSC Adv.'
_journal_paper_doi 10.1039/C5RA05157F
_journal_year 2015
_chemical_formula_moiety 'C20 H38 Br2 Cu6 I6 N6'
_chemical_formula_sum 'C20 H38 Br2 Cu6 I6 N6'
_chemical_formula_weight 1665.02
_chemical_melting_point ?
_chemical_name_systematic
; 
 ? 
;
_space_group_IT_number 61
_symmetry_cell_setting orthorhombic
_symmetry_space_group_name_Hall '-P 2ac 2ab'
_symmetry_space_group_name_H-M 'P b c a'
_atom_sites_solution_hydrogens geom
_atom_sites_solution_primary direct
_atom_sites_solution_secondary difmap
_audit_creation_method SHELXL-97
_audit_update_record
;
2015-03-09 deposited with the CCDC.
2015-04-29 downloaded from the CCDC.
;
_cell_angle_alpha 90.00
_cell_angle_beta 90.00
_cell_angle_gamma 90.00
_cell_formula_units_Z 4
_cell_length_a 14.027(3)
_cell_length_b 13.637(3)
_cell_length_c 20.343(4)
_cell_measurement_reflns_used 4365
_cell_measurement_temperature 120(2)
_cell_measurement_theta_max 27.42
_cell_measurement_theta_min 2.99
_cell_volume 3891.3(14)
_computing_cell_refinement 'Bruker SMART'
_computing_data_collection 'Bruker SMART'
_computing_data_reduction 'Bruker SAINT'
_computing_molecular_graphics SHELXP-97
_computing_publication_material SHELXTL
_computing_structure_refinement 'SHELXL-97 (Sheldrick, 1997)'
_computing_structure_solution 'SHELXS-97 (Sheldrick, 1990)'
_diffrn_ambient_temperature 120(2)
_diffrn_detector_area_resol_mean 9.00cm
_diffrn_measured_fraction_theta_full 0.984
_diffrn_measured_fraction_theta_max 0.984
_diffrn_measurement_device_type 'CCD area detector'
_diffrn_measurement_method 'phi and omega scans'
_diffrn_radiation_monochromator graphite
_diffrn_radiation_source 'fine-focus sealed tube'
_diffrn_radiation_type MoK\a
_diffrn_radiation_wavelength 0.71073
_diffrn_reflns_av_R_equivalents 0.0486
_diffrn_reflns_av_sigmaI/netI 0.0271
_diffrn_reflns_limit_h_max 18
_diffrn_reflns_limit_h_min -18
_diffrn_reflns_limit_k_max 17
_diffrn_reflns_limit_k_min -17
_diffrn_reflns_limit_l_max 26
_diffrn_reflns_limit_l_min -26
_diffrn_reflns_number 34935
_diffrn_reflns_theta_full 27.42
_diffrn_reflns_theta_max 27.42
_diffrn_reflns_theta_min 2.99
_diffrn_standards_decay_% none
_diffrn_standards_interval_count none
_diffrn_standards_interval_time none
_diffrn_standards_number none
_exptl_absorpt_coefficient_mu 10.057
_exptl_absorpt_correction_T_max 0.3982
_exptl_absorpt_correction_T_min 0.3174
_exptl_absorpt_correction_type empirical
_exptl_absorpt_process_details SADABS
_exptl_crystal_colour colourless
_exptl_crystal_density_diffrn 2.842
_exptl_crystal_density_meas ?
_exptl_crystal_density_method 'not measured'
_exptl_crystal_description pillar
_exptl_crystal_F_000 3048
_exptl_crystal_size_max 0.30
_exptl_crystal_size_mid 0.10
_exptl_crystal_size_min 0.09
_refine_diff_density_max 3.707
_refine_diff_density_min -1.942
_refine_diff_density_rms 0.325
_refine_ls_extinction_method none
_refine_ls_goodness_of_fit_ref 1.294
_refine_ls_hydrogen_treatment constr
_refine_ls_matrix_type full
_refine_ls_number_parameters 170
_refine_ls_number_reflns 4365
_refine_ls_number_restraints 0
_refine_ls_restrained_S_all 1.294
_refine_ls_R_factor_all 0.0732
_refine_ls_R_factor_gt 0.0692
_refine_ls_shift/su_max 0.000
_refine_ls_shift/su_mean 0.000
_refine_ls_structure_factor_coef Fsqd
_refine_ls_weighting_details 'calc w=1/[\s^2^(Fo^2^)+(0.0000P)^2^+209.0525P] where P=(Fo^2^+2Fc^2^)/3'
_refine_ls_weighting_scheme calc
_refine_ls_wR_factor_gt 0.1499
_refine_ls_wR_factor_ref 0.1513
_reflns_number_gt 4105
_reflns_number_total 4365
_reflns_threshold_expression >2sigma(I)
_cod_data_source_file c5ra05157f2.cif
_cod_data_source_block sad
_cod_depositor_comments
;
The following automatic conversions were performed:

'_chemical_melting_point' value 'not measured' was changed to '?' -
the value is undefined or not given.

'_symmetry_cell_setting' value 'Orthorhombic' changed to
'orthorhombic' according to
/usr/data/users/saulius/crontab/automatic-downloads/rss-feeds/RSC/lib/dictionaries/cif_core.dic
dictionary named 'cif_core.dic' version 2.4.2 from 2011-04-26.

'_exptl_crystal_density_meas' value 'none' was changed to '?' - the
value is perceived as not measured.

Automatic conversion script
Id: cif_fix_values 3271 2015-04-21 07:52:19Z andrius 
;
_cod_original_cell_volume 3891.2(13)
_cod_original_sg_symbol_H-M Pbca
_cod_database_code 7220168

loop_
_symmetry_equiv_pos_as_xyz
'x, y, z'
'-x+1/2, -y, z+1/2'
'-x, y+1/2, -z+1/2'
'x+1/2, -y+1/2, -z'
'-x, -y, -z'
'x-1/2, y, -z-1/2'
'x, -y-1/2, z-1/2'
'-x-1/2, y-1/2, z'

loop_
_atom_site_label
_atom_site_type_symbol
_atom_site_fract_x
_atom_site_fract_y
_atom_site_fract_z
_atom_site_U_iso_or_equiv
_atom_site_adp_type
_atom_site_occupancy
_atom_site_symmetry_multiplicity
_atom_site_calc_flag
_atom_site_refinement_flags
I1 I 0.07764(6) 0.28042(7) 0.37475(5) 0.0240(2) Uani 1 1 d .
I2 I 0.37784(6) 0.28863(6) 0.29233(4) 0.0230(2) Uani 1 1 d .
I3 I 0.34076(6) 0.28647(7) 0.50517(4) 0.0244(2) Uani 1 1 d .
Br1 Br 0.27106(11) 0.03174(12) 0.38857(8) 0.0326(3) Uani 1 1 d .
Cu1 Cu 0.26418(13) 0.34249(12) 0.39294(8) 0.0234(4) Uani 1 1 d .
Cu2 Cu 0.22577(12) 0.18794(12) 0.32413(8) 0.0223(4) Uani 1 1 d .
Cu3 Cu 0.20184(12) 0.18265(13) 0.45349(9) 0.0243(4) Uani 1 1 d .
N1 N 0.1264(10) 0.0519(9) 0.1250(6) 0.031(3) Uani 1 1 d .
N2 N 0.1802(8) 0.1291(8) 0.2334(6) 0.021(2) Uani 1 1 d .
N3 N 0.1228(8) 0.1185(8) 0.5234(6) 0.0223(15) Uani 1 1 d .
C1 C 0.1030(14) 0.0045(12) 0.0594(8) 0.040(4) Uani 1 1 d .
H1A H 0.1521 0.0220 0.0280 0.048 Uiso 1 1 calc R
H1B H 0.1043 -0.0662 0.0647 0.048 Uiso 1 1 calc R
C2 C 0.0085(15) 0.0335(12) 0.0321(8) 0.046(5) Uani 1 1 d .
H2A H 0.0085 0.1024 0.0203 0.055 Uiso 1 1 calc R
H2B H -0.0415 0.0222 0.0642 0.055 Uiso 1 1 calc R
C3 C 0.2287(11) 0.0221(12) 0.1396(7) 0.032(3) Uani 1 1 d .
H3A H 0.2716 0.0497 0.1071 0.038 Uiso 1 1 calc R
H3B H 0.2350 -0.0488 0.1388 0.038 Uiso 1 1 calc R
C4 C 0.2529(11) 0.0622(11) 0.2091(7) 0.030(3) Uani 1 1 d .
H4A H 0.2592 0.0077 0.2395 0.036 Uiso 1 1 calc R
H4B H 0.3136 0.0961 0.2075 0.036 Uiso 1 1 calc R
C5 C 0.0647(13) 0.0163(13) 0.1787(8) 0.038(4) Uani 1 1 d .
H5A H 0.0745 -0.0534 0.1855 0.045 Uiso 1 1 calc R
H5B H -0.0018 0.0270 0.1677 0.045 Uiso 1 1 calc R
C6 C 0.0911(10) 0.0739(10) 0.2417(7) 0.023(3) Uani 1 1 d .
H6A H 0.0399 0.1189 0.2524 0.028 Uiso 1 1 calc R
H6B H 0.0981 0.0283 0.2780 0.028 Uiso 1 1 calc R
C7 C 0.1182(10) 0.1617(9) 0.1206(6) 0.022(3) Uani 1 1 d .
H7A H 0.0518 0.1809 0.1173 0.027 Uiso 1 1 calc R
H7B H 0.1516 0.1856 0.0820 0.027 Uiso 1 1 calc R
C8 C 0.1630(11) 0.2043(10) 0.1832(7) 0.027(3) Uani 1 1 d .
H8A H 0.2229 0.2356 0.1721 0.032 Uiso 1 1 calc R
H8B H 0.1209 0.2540 0.2011 0.032 Uiso 1 1 calc R
C9 C 0.0772(9) 0.0788(10) 0.5579(7) 0.0223(15) Uani 1 1 d .
C10 C 0.0160(9) 0.0137(10) 0.5991(7) 0.0223(15) Uani 1 1 d .
H10A H 0.0361 -0.0532 0.5938 0.033 Uiso 1 1 calc R
H10B H -0.0493 0.0201 0.5856 0.033 Uiso 1 1 calc R
H10C H 0.0219 0.0322 0.6445 0.033 Uiso 1 1 calc R

loop_
_atom_site_aniso_label
_atom_site_aniso_U_11
_atom_site_aniso_U_22
_atom_site_aniso_U_33
_atom_site_aniso_U_23
_atom_site_aniso_U_13
_atom_site_aniso_U_12
I1 0.0168(4) 0.0246(4) 0.0306(5) -0.0050(4) -0.0018(3) 0.0033(3)
I2 0.0219(4) 0.0196(4) 0.0274(4) -0.0022(3) 0.0053(3) -0.0030(3)
I3 0.0244(4) 0.0235(4) 0.0253(4) -0.0027(3) -0.0055(3) -0.0001(3)
Br1 0.0364(8) 0.0270(7) 0.0344(8) -0.0016(6) -0.0039(6) -0.0004(6)
Cu1 0.0312(9) 0.0129(8) 0.0260(8) -0.0019(6) -0.0005(7) -0.0008(7)
Cu2 0.0237(8) 0.0180(8) 0.0254(8) -0.0057(7) 0.0022(7) -0.0019(6)
Cu3 0.0261(8) 0.0197(8) 0.0271(8) 0.0021(7) -0.0004(7) -0.0031(7)
N1 0.046(8) 0.024(6) 0.022(6) -0.002(5) -0.010(6) -0.001(6)
N2 0.018(5) 0.021(6) 0.025(6) 0.003(5) 0.001(4) 0.005(4)
N3 0.020(3) 0.017(3) 0.029(4) 0.001(3) 0.003(3) 0.003(3)
C1 0.067(12) 0.023(8) 0.029(8) -0.002(6) -0.010(8) 0.001(8)
C2 0.077(13) 0.022(8) 0.038(9) -0.010(7) -0.028(9) 0.012(8)
C3 0.038(8) 0.033(8) 0.024(7) -0.002(6) -0.003(6) 0.011(7)
C4 0.035(7) 0.024(7) 0.030(7) -0.018(6) 0.007(7) 0.006(6)
C5 0.050(10) 0.035(9) 0.029(8) 0.002(7) -0.010(7) -0.019(8)
C6 0.024(6) 0.019(6) 0.026(7) -0.007(5) 0.002(6) -0.007(5)
C7 0.032(7) 0.012(6) 0.021(6) -0.002(5) -0.002(6) -0.006(5)
C8 0.035(8) 0.021(7) 0.025(7) 0.006(6) -0.002(6) -0.003(6)
C9 0.020(3) 0.017(3) 0.029(4) 0.001(3) 0.003(3) 0.003(3)
C10 0.020(3) 0.017(3) 0.029(4) 0.001(3) 0.003(3) 0.003(3)

loop_
_atom_type_symbol
_atom_type_description
_atom_type_scat_dispersion_real
_atom_type_scat_dispersion_imag
_atom_type_scat_source
C C 0.0033 0.0016 'International Tables Vol C Tables 4.2.6.8 and 6.1.1.4'
H H 0.0000 0.0000 'International Tables Vol C Tables 4.2.6.8 and 6.1.1.4'
N N 0.0061 0.0033 'International Tables Vol C Tables 4.2.6.8 and 6.1.1.4'
Cu Cu 0.3201 1.2651 'International Tables Vol C Tables 4.2.6.8 and 6.1.1.4'
Br Br -0.2901 2.4595 'International Tables Vol C Tables 4.2.6.8 and 6.1.1.4'
I I -0.4742 1.8119 'International Tables Vol C Tables 4.2.6.8 and 6.1.1.4'

loop_
_geom_angle_atom_site_label_1
_geom_angle_atom_site_label_2
_geom_angle_atom_site_label_3
_geom_angle
_geom_angle_site_symmetry_1
_geom_angle_site_symmetry_3
Cu2 I1 Cu3 59.39(6) . .
Cu2 I1 Cu1 57.01(5) . .
Cu3 I1 Cu1 57.75(5) . .
Cu2 I2 Cu1 58.23(5) . .
Cu3 I3 Cu1 60.50(6) . .
Cu2 Br1 Cu1 141.37(8) . 8_655
Cu2 Br1 Cu3 61.22(7) . .
Cu1 Br1 Cu3 132.95(8) 8_655 .
Cu2 Cu1 Br1 137.92(9) . 8_665
Cu2 Cu1 I3 108.51(7) . .
Br1 Cu1 I3 112.98(7) 8_665 .
Cu2 Cu1 Cu3 60.86(7) . .
Br1 Cu1 Cu3 139.51(9) 8_665 .
I3 Cu1 Cu3 59.60(6) . .
Cu2 Cu1 I2 59.36(5) . .
Br1 Cu1 I2 110.66(7) 8_665 .
I3 Cu1 I2 109.73(7) . .
Cu3 Cu1 I2 108.88(7) . .
Cu2 Cu1 I1 58.86(5) . .
Br1 Cu1 I1 96.76(7) 8_665 .
I3 Cu1 I1 114.29(7) . .
Cu3 Cu1 I1 60.02(6) . .
I2 Cu1 I1 111.91(6) . .
N2 Cu2 Br1 101.8(3) . .
N2 Cu2 Cu1 147.7(3) . .
Br1 Cu2 Cu1 110.26(8) . .
N2 Cu2 I2 103.3(3) . .
Br1 Cu2 I2 110.97(7) . .
Cu1 Cu2 I2 62.40(6) . .
N2 Cu2 I1 106.5(3) . .
Br1 Cu2 I1 112.95(7) . .
Cu1 Cu2 I1 64.12(6) . .
I2 Cu2 I1 119.15(7) . .
N2 Cu2 Cu3 144.9(3) . .
Br1 Cu2 Cu3 60.33(6) . .
Cu1 Cu2 Cu3 60.78(7) . .
I2 Cu2 Cu3 111.25(7) . .
I1 Cu2 Cu3 61.74(6) . .
N3 Cu3 I3 111.2(3) . .
N3 Cu3 Br1 102.6(3) . .
I3 Cu3 Br1 110.40(8) . .
N3 Cu3 Cu1 150.5(3) . .
I3 Cu3 Cu1 59.91(6) . .
Br1 Cu3 Cu1 106.74(8) . .
N3 Cu3 Cu2 141.8(3) . .
I3 Cu3 Cu2 106.76(7) . .
Br1 Cu3 Cu2 58.45(6) . .
Cu1 Cu3 Cu2 58.36(6) . .
N3 Cu3 I1 106.1(3) . .
I3 Cu3 I1 116.56(7) . .
Br1 Cu3 I1 108.94(7) . .
Cu1 Cu3 I1 62.24(6) . .
Cu2 Cu3 I1 58.87(6) . .
C5 N1 C7 109.1(12) . .
C5 N1 C1 112.5(12) . .
C7 N1 C1 110.7(11) . .
C5 N1 C3 108.7(12) . .
C7 N1 C3 110.5(12) . .
C1 N1 C3 105.2(12) . .
C4 N2 C8 108.5(11) . .
C4 N2 C6 108.3(11) . .
C8 N2 C6 107.3(11) . .
C4 N2 Cu2 108.8(8) . .
C8 N2 Cu2 113.2(9) . .
C6 N2 Cu2 110.6(8) . .
C9 N3 Cu3 174.6(12) . .
C2 C1 N1 114.1(14) . .
C2 C1 H1A 108.7 . .
N1 C1 H1A 108.7 . .
C2 C1 H1B 108.7 . .
N1 C1 H1B 108.7 . .
H1A C1 H1B 107.6 . .
C1 C2 C2 106.5(18) . 5
C1 C2 H2A 110.4 . .
C2 C2 H2A 110.4 5 .
C1 C2 H2B 110.4 . .
C2 C2 H2B 110.4 5 .
H2A C2 H2B 108.6 . .
N1 C3 C4 106.8(12) . .
N1 C3 H3A 110.4 . .
C4 C3 H3A 110.4 . .
N1 C3 H3B 110.4 . .
C4 C3 H3B 110.4 . .
H3A C3 H3B 108.6 . .
N2 C4 C3 112.2(13) . .
N2 C4 H4A 109.2 . .
C3 C4 H4A 109.2 . .
N2 C4 H4B 109.2 . .
C3 C4 H4B 109.2 . .
H4A C4 H4B 107.9 . .
N1 C5 C6 107.8(12) . .
N1 C5 H5A 110.2 . .
C6 C5 H5A 110.2 . .
N1 C5 H5B 110.2 . .
C6 C5 H5B 110.2 . .
H5A C5 H5B 108.5 . .
N2 C6 C5 111.7(12) . .
N2 C6 H6A 109.3 . .
C5 C6 H6A 109.3 . .
N2 C6 H6B 109.3 . .
C5 C6 H6B 109.3 . .
H6A C6 H6B 108.0 . .
N1 C7 C8 107.2(11) . .
N1 C7 H7A 110.3 . .
C8 C7 H7A 110.3 . .
N1 C7 H7B 110.3 . .
C8 C7 H7B 110.3 . .
H7A C7 H7B 108.5 . .
N2 C8 C7 112.4(11) . .
N2 C8 H8A 109.1 . .
C7 C8 H8A 109.1 . .
N2 C8 H8B 109.1 . .
C7 C8 H8B 109.1 . .
H8A C8 H8B 107.8 . .
N3 C9 C10 172.6(15) . .
C9 C10 H10A 109.5 . .
C9 C10 H10B 109.5 . .
H10A C10 H10B 109.5 . .
C9 C10 H10C 109.5 . .
H10A C10 H10C 109.5 . .
H10B C10 H10C 109.5 . .

loop_
_geom_bond_atom_site_label_1
_geom_bond_atom_site_label_2
_geom_bond_distance
_geom_bond_site_symmetry_2
I1 Cu2 2.6397(19) .
I1 Cu3 2.716(2) .
I1 Cu1 2.775(2) .
I2 Cu2 2.6180(19) .
I2 Cu1 2.696(2) .
I3 Cu3 2.628(2) .
I3 Cu1 2.636(2) .
Br1 Cu2 2.580(2) .
Br1 Cu1 2.629(2) 8_655
Br1 Cu3 2.631(2) .
Cu1 Cu2 2.587(2) .
Cu1 Br1 2.629(2) 8_665
Cu1 Cu3 2.652(2) .
Cu2 N2 2.111(12) .
Cu2 Cu3 2.654(3) .
Cu3 N3 2.004(12) .
N1 C5 1.48(2) .
N1 C7 1.505(17) .
N1 C1 1.519(19) .
N1 C3 1.52(2) .
N2 C4 1.455(17) .
N2 C8 1.468(17) .
N2 C6 1.469(17) .
N3 C9 1.094(18) .
C1 C2 1.49(2) .
C1 H1A 0.9700 .
C1 H1B 0.9700 .
C2 C2 1.61(3) 5
C2 H2A 0.9700 .
C2 H2B 0.9700 .
C3 C4 1.554(19) .
C3 H3A 0.9700 .
C3 H3B 0.9700 .
C4 H4A 0.9700 .
C4 H4B 0.9700 .
C5 C6 1.549(19) .
C5 H5A 0.9700 .
C5 H5B 0.9700 .
C6 H6A 0.9700 .
C6 H6B 0.9700 .
C7 C8 1.534(18) .
C7 H7A 0.9700 .
C7 H7B 0.9700 .
C8 H8A 0.9700 .
C8 H8B 0.9700 .
C9 C10 1.493(18) .
C10 H10A 0.9600 .
C10 H10B 0.9600 .
C10 H10C 0.9600 .
